data_7216341
loop_
_publ_author_name
'Fan, Liming'
'Gao, Yan'
'Liu, Guangzeng'
'Fan, Weiliu'
'Song, Weikuo'
'Sun, Liming'
'Zhao, Xian'
'Zhang, Xiutang'

_publ_section_title
;
 Syntheses, structures, and magnetic properties of six coordination
 polymers based on 4,5-di(4&#x2032;-carboxylphenyl)phthalic acid and
 different bis(imidazole) bridging linkers
;
_journal_issue 33
_journal_name_full CrystEngComm
_journal_page_first 7649
_journal_paper_doi 10.1039/C4CE00760C
_journal_volume 16
_journal_year 2014
_chemical_formula_sum 'C40 H26 Co N4 O8'
_chemical_formula_weight 749.58
_chemical_name_systematic
; 
 ? 
;
_space_group_IT_number 2
_symmetry_cell_setting triclinic
_symmetry_space_group_name_Hall '-P 1'
_symmetry_space_group_name_H-M 'P -1'
_atom_sites_solution_hydrogens geom
_atom_sites_solution_primary direct
_atom_sites_solution_secondary difmap
_audit_creation_method SHELXL-97
_cell_angle_alpha 89.208(2)
_cell_angle_beta 73.7390(10)
_cell_angle_gamma 75.8750(10)
_cell_formula_units_Z 2
_cell_length_a 10.3636(9)
_cell_length_b 12.2034(11)
_cell_length_c 14.0163(12)
_cell_measurement_reflns_used 2440
_cell_measurement_temperature 296(2)
_cell_measurement_theta_max 25.41
_cell_measurement_theta_min 2.36
_cell_volume 1647.5(3)
_computing_cell_refinement 'Bruker SMART'
_computing_data_collection 'Bruker SMART'
_computing_data_reduction 'Bruker SAINT'
_computing_molecular_graphics 'Bruker SHELXTL'
_computing_publication_material 'Bruker SHELXTL'
_computing_structure_refinement 'SHELXL-97 (Sheldrick, 1997)'
_computing_structure_solution 'SHELXS-97 (Sheldrick, 1990)'
_diffrn_ambient_temperature 296(2)
_diffrn_measured_fraction_theta_full 0.994
_diffrn_measured_fraction_theta_max 0.994
_diffrn_measurement_device_type 'CCD area detector'
_diffrn_measurement_method 'phi and omega scans'
_diffrn_radiation_monochromator graphite
_diffrn_radiation_source 'fine-focus sealed tube'
_diffrn_radiation_type MoK\a
_diffrn_radiation_wavelength 0.71073
_diffrn_reflns_av_R_equivalents 0.0257
_diffrn_reflns_av_sigmaI/netI 0.0554
_diffrn_reflns_limit_h_max 11
_diffrn_reflns_limit_h_min -12
_diffrn_reflns_limit_k_max 13
_diffrn_reflns_limit_k_min -14
_diffrn_reflns_limit_l_max 10
_diffrn_reflns_limit_l_min -16
_diffrn_reflns_number 8514
_diffrn_reflns_theta_full 25.00
_diffrn_reflns_theta_max 25.00
_diffrn_reflns_theta_min 1.72
_diffrn_standards_number 0
_exptl_absorpt_coefficient_mu 0.586
_exptl_absorpt_correction_T_max 0.9173
_exptl_absorpt_correction_T_min 0.7952
_exptl_absorpt_correction_type multi-scan
_exptl_absorpt_process_details '(SADABS; Bruker, 2001)'
_exptl_crystal_colour red
_exptl_crystal_density_diffrn 1.511
_exptl_crystal_density_method 'not measured'
_exptl_crystal_description block
_exptl_crystal_F_000 770
_exptl_crystal_size_max 0.41
_exptl_crystal_size_mid 0.18
_exptl_crystal_size_min 0.15
_refine_diff_density_max 0.304
_refine_diff_density_min -0.292
_refine_diff_density_rms 0.069
_refine_ls_extinction_method none
_refine_ls_goodness_of_fit_ref 1.003
_refine_ls_hydrogen_treatment noref
_refine_ls_matrix_type full
_refine_ls_number_parameters 480
_refine_ls_number_reflns 5785
_refine_ls_number_restraints 0
_refine_ls_restrained_S_all 1.003
_refine_ls_R_factor_all 0.0621
_refine_ls_R_factor_gt 0.0439
_refine_ls_shift/su_max 0.001
_refine_ls_shift/su_mean 0.000
_refine_ls_structure_factor_coef Fsqd
_refine_ls_weighting_details 'calc w=1/[\s^2^(Fo^2^)+(0.0720P)^2^+0.3473P] where P=(Fo^2^+2Fc^2^)/3'
_refine_ls_weighting_scheme calc
_refine_ls_wR_factor_gt 0.1110
_refine_ls_wR_factor_ref 0.1297
_reflns_number_gt 4449
_reflns_number_total 5785
_reflns_threshold_expression >2sigma(I)
_cod_data_source_file c4ce00760c6.cif
_cod_data_source_block z
_cod_depositor_comments
;
The following automatic conversions were performed:

'_symmetry_cell_setting' value 'Triclinic' changed to 'triclinic'
according to
/usr/data/users/saulius/crontab/automatic-downloads/rss-feeds/RSC/lib/dictionaries/cif_core.dic
dictionary named 'cif_core.dic' version 2.4.2 from 2011-04-26.

Automatic conversion script
Id: cif_fix_values 2281 2013-09-26 08:29:07Z andrius 

 Adding full bibliography for 7216341--7216346.cif.
;
_cod_original_cell_volume 1647.5(2)
_cod_original_sg_symbol_H-M P-1
_cod_database_code 7216341

loop_
_symmetry_equiv_pos_as_xyz
'x, y, z'
'-x, -y, -z'

loop_
_atom_site_label
_atom_site_type_symbol
_atom_site_fract_x
_atom_site_fract_y
_atom_site_fract_z
_atom_site_U_iso_or_equiv
_atom_site_adp_type
_atom_site_occupancy
_atom_site_symmetry_multiplicity
_atom_site_calc_flag
_atom_site_refinement_flags
C1 C 0.6797(3) 0.1935(3) 0.6279(2) 0.0321(7) Uani 1 1 d .
H1 H 0.7651 0.1503 0.5895 0.039 Uiso 1 1 calc R
C2 C 0.5219(3) 0.3313(3) 0.7234(3) 0.0448(9) Uani 1 1 d .
H2 H 0.4767 0.3982 0.7622 0.054 Uiso 1 1 calc R
C3 C 0.4653(4) 0.2493(3) 0.7040(3) 0.0509(10) Uani 1 1 d .
H3 H 0.3715 0.2511 0.7281 0.061 Uiso 1 1 calc R
C4 C 0.7666(3) 0.3534(3) 0.6709(2) 0.0325(7) Uani 1 1 d .
C5 C 0.7535(3) 0.4260(3) 0.7497(3) 0.0422(8) Uani 1 1 d .
H5 H 0.6768 0.4367 0.8056 0.051 Uiso 1 1 calc R
C6 C 0.8551(3) 0.4824(3) 0.7447(3) 0.0430(8) Uani 1 1 d .
H6 H 0.8453 0.5321 0.7975 0.052 Uiso 1 1 calc R
C7 C 0.9717(3) 0.4670(3) 0.6630(2) 0.0357(7) Uani 1 1 d .
C8 C 0.9818(4) 0.3924(3) 0.5845(2) 0.0402(8) Uani 1 1 d .
H8 H 1.0590 0.3800 0.5289 0.048 Uiso 1 1 calc R
C9 C 0.8798(3) 0.3373(3) 0.5882(2) 0.0401(8) Uani 1 1 d .
H9 H 0.8872 0.2893 0.5349 0.048 Uiso 1 1 calc R
C10 C 1.0812(3) 0.5266(3) 0.6563(2) 0.0364(8) Uani 1 1 d .
C11 C 1.0496(3) 0.6402(3) 0.6887(2) 0.0381(8) Uani 1 1 d .
H11 H 0.9574 0.6788 0.7168 0.046 Uiso 1 1 calc R
C12 C 1.1524(3) 0.6964(3) 0.6797(2) 0.0350(7) Uani 1 1 d .
H12 H 1.1291 0.7725 0.7007 0.042 Uiso 1 1 calc R
C13 C 1.2904(3) 0.6398(3) 0.6396(2) 0.0333(7) Uani 1 1 d .
C14 C 1.3253(3) 0.5274(3) 0.6071(3) 0.0432(9) Uani 1 1 d .
H14 H 1.4178 0.4892 0.5795 0.052 Uiso 1 1 calc R
C15 C 1.2195(4) 0.4714(3) 0.6161(3) 0.0453(9) Uani 1 1 d .
H15 H 1.2429 0.3955 0.5946 0.054 Uiso 1 1 calc R
C16 C 1.5339(4) 0.6498(3) 0.6288(3) 0.0545(10) Uani 1 1 d .
H16 H 1.5743 0.5735 0.6319 0.065 Uiso 1 1 calc R
C17 C 1.5964(4) 0.7351(3) 0.6206(3) 0.0496(10) Uani 1 1 d .
H17 H 1.6894 0.7267 0.6167 0.059 Uiso 1 1 calc R
C18 C 1.3861(3) 0.8086(3) 0.6257(2) 0.0374(8) Uani 1 1 d .
H18 H 1.3036 0.8608 0.6265 0.045 Uiso 1 1 calc R
C19 C 0.5186(4) -0.0643(3) 0.8233(2) 0.0365(8) Uani 1 1 d .
C20 C 0.4211(3) -0.0711(2) 0.9265(2) 0.0262(6) Uani 1 1 d .
C21 C 0.3054(3) 0.0194(3) 0.9552(2) 0.0288(7) Uani 1 1 d .
H21 H 0.2988 0.0785 0.9129 0.035 Uiso 1 1 calc R
C22 C 0.1982(3) 0.0283(2) 1.0429(2) 0.0253(6) Uani 1 1 d .
C23 C 0.2112(3) -0.0612(2) 1.1064(2) 0.0264(6) Uani 1 1 d .
C24 C 0.3281(3) -0.1508(3) 1.0796(2) 0.0287(7) Uani 1 1 d .
H24 H 0.3361 -0.2086 1.1232 0.034 Uiso 1 1 calc R
C25 C 0.4346(3) -0.1596(3) 0.9914(2) 0.0276(7) Uani 1 1 d .
C26 C 0.5482(3) -0.2674(3) 0.9769(3) 0.0395(8) Uani 1 1 d .
C27 C 0.0999(3) -0.0687(2) 1.1984(2) 0.0253(6) Uani 1 1 d .
C28 C 0.0733(3) -0.0019(3) 1.2849(2) 0.0298(7) Uani 1 1 d .
H28 H 0.1295 0.0461 1.2881 0.036 Uiso 1 1 calc R
C29 C -0.0378(3) -0.0074(2) 1.3663(2) 0.0285(7) Uani 1 1 d .
H29 H -0.0525 0.0345 1.4250 0.034 Uiso 1 1 calc R
C30 C -0.1264(3) -0.0735(3) 1.3620(2) 0.0284(7) Uani 1 1 d .
C31 C -0.0972(3) -0.1432(3) 1.2768(2) 0.0342(7) Uani 1 1 d .
H31 H -0.1544 -0.1901 1.2731 0.041 Uiso 1 1 calc R
C32 C 0.0174(3) -0.1422(3) 1.1977(2) 0.0352(7) Uani 1 1 d .
H32 H 0.0396 -0.1922 1.1427 0.042 Uiso 1 1 calc R
C33 C -0.2597(3) -0.0639(2) 1.4424(2) 0.0313(7) Uani 1 1 d .
C34 C 0.0753(3) 0.1280(2) 1.0590(2) 0.0280(7) Uani 1 1 d .
C35 C 0.0956(3) 0.2333(3) 1.0286(3) 0.0400(8) Uani 1 1 d .
H35 H 0.1855 0.2417 1.0037 0.048 Uiso 1 1 calc R
C36 C -0.0152(3) 0.3249(3) 1.0348(3) 0.0430(9) Uani 1 1 d .
H36 H 0.0007 0.3941 1.0129 0.052 Uiso 1 1 calc R
C37 C -0.1495(3) 0.3151(3) 1.0731(2) 0.0354(7) Uani 1 1 d .
C38 C -0.1714(3) 0.2106(3) 1.1043(2) 0.0337(7) Uani 1 1 d .
H38 H -0.2614 0.2029 1.1306 0.040 Uiso 1 1 calc R
C39 C -0.0600(3) 0.1182(3) 1.0963(2) 0.0302(7) Uani 1 1 d .
H39 H -0.0761 0.0486 1.1162 0.036 Uiso 1 1 calc R
C40 C -0.2723(4) 0.4130(3) 1.0829(3) 0.0449(9) Uani 1 1 d .
Co1 Co 0.53572(4) -0.00003(3) 0.62222(3) 0.02748(15) Uani 1 1 d .
N1 N 0.5636(3) 0.1626(2) 0.64402(19) 0.0352(6) Uani 1 1 d .
N2 N 0.6615(3) 0.2952(2) 0.67339(19) 0.0313(6) Uani 1 1 d .
N3 N 1.3991(3) 0.6974(2) 0.63160(19) 0.0338(6) Uani 1 1 d .
N4 N 1.5041(3) 0.8362(2) 0.61873(19) 0.0345(6) Uani 1 1 d .
O1 O 0.6391(2) -0.1270(2) 0.79495(18) 0.0550(7) Uani 1 1 d .
O2 O 0.4683(3) 0.0066(2) 0.77049(16) 0.0571(7) Uani 1 1 d .
O3 O 0.6548(2) -0.2864(2) 0.89922(19) 0.0578(7) Uani 1 1 d .
H3A H 0.6532 -0.2295 0.8674 0.087 Uiso 1 1 calc R
O4 O 0.5396(3) -0.3359(2) 1.0401(2) 0.0707(9) Uani 1 1 d .
O5 O -0.2430(3) 0.4957(2) 1.0270(2) 0.0738(10) Uani 1 1 d .
H5A H -0.3117 0.5493 1.0383 0.111 Uiso 1 1 calc R
O6 O -0.3871(3) 0.4144(2) 1.1376(2) 0.0640(8) Uani 1 1 d .
O7 O -0.3618(2) -0.0754(2) 1.41685(19) 0.0482(6) Uani 1 1 d .
O8 O -0.2655(2) -0.0392(2) 1.53021(16) 0.0441(6) Uani 1 1 d .

loop_
_atom_site_aniso_label
_atom_site_aniso_U_11
_atom_site_aniso_U_22
_atom_site_aniso_U_33
_atom_site_aniso_U_23
_atom_site_aniso_U_13
_atom_site_aniso_U_12
C1 0.0298(16) 0.0311(17) 0.0344(17) 0.0010(13) -0.0040(14) -0.0120(14)
C2 0.0315(18) 0.037(2) 0.062(2) -0.0059(17) -0.0061(17) -0.0095(15)
C3 0.0307(18) 0.046(2) 0.071(3) -0.0023(19) -0.0079(18) -0.0082(17)
C4 0.0334(17) 0.0320(18) 0.0356(18) 0.0045(14) -0.0099(14) -0.0146(14)
C5 0.0426(19) 0.042(2) 0.0394(19) -0.0083(16) -0.0022(16) -0.0153(16)
C6 0.046(2) 0.043(2) 0.041(2) -0.0087(16) -0.0063(17) -0.0187(17)
C7 0.0404(18) 0.0346(18) 0.0350(18) 0.0030(14) -0.0106(15) -0.0152(15)
C8 0.0448(19) 0.044(2) 0.0369(19) -0.0024(15) -0.0039(16) -0.0290(17)
C9 0.051(2) 0.040(2) 0.0333(18) -0.0028(15) -0.0096(16) -0.0209(17)
C10 0.0414(19) 0.0364(19) 0.0370(18) 0.0008(14) -0.0119(15) -0.0193(16)
C11 0.0385(18) 0.0361(19) 0.0399(19) -0.0023(15) -0.0079(15) -0.0135(15)
C12 0.0413(19) 0.0245(17) 0.0412(19) -0.0040(14) -0.0105(15) -0.0129(15)
C13 0.0402(18) 0.0299(17) 0.0356(18) 0.0033(14) -0.0120(15) -0.0179(15)
C14 0.0351(18) 0.0333(19) 0.061(2) -0.0034(17) -0.0088(17) -0.0130(15)
C15 0.044(2) 0.0322(19) 0.060(2) -0.0025(17) -0.0095(18) -0.0152(16)
C16 0.041(2) 0.033(2) 0.090(3) -0.0022(19) -0.020(2) -0.0080(17)
C17 0.0284(18) 0.047(2) 0.072(3) -0.0065(19) -0.0072(18) -0.0136(17)
C18 0.0374(18) 0.0311(18) 0.048(2) 0.0092(15) -0.0149(16) -0.0143(15)
C19 0.046(2) 0.0390(19) 0.0227(16) -0.0036(14) 0.0005(15) -0.0196(17)
C20 0.0249(15) 0.0341(17) 0.0197(15) 0.0022(12) -0.0039(12) -0.0106(13)
C21 0.0324(16) 0.0316(17) 0.0238(16) 0.0084(13) -0.0106(13) -0.0080(14)
C22 0.0227(14) 0.0266(16) 0.0256(16) 0.0009(12) -0.0066(12) -0.0046(12)
C23 0.0237(15) 0.0268(16) 0.0258(15) 0.0018(12) -0.0049(12) -0.0034(12)
C24 0.0282(16) 0.0300(17) 0.0241(15) 0.0057(13) -0.0067(13) -0.0017(13)
C25 0.0212(14) 0.0344(17) 0.0242(15) -0.0006(13) -0.0059(12) -0.0021(13)
C26 0.0271(17) 0.045(2) 0.0370(19) -0.0056(16) -0.0070(15) 0.0059(15)
C27 0.0228(14) 0.0257(16) 0.0220(15) 0.0036(12) -0.0032(12) 0.0003(12)
C28 0.0241(15) 0.0342(17) 0.0301(17) 0.0010(13) -0.0059(13) -0.0079(13)
C29 0.0247(15) 0.0344(17) 0.0252(16) -0.0042(13) -0.0037(13) -0.0089(13)
C30 0.0207(14) 0.0342(17) 0.0245(16) 0.0067(13) -0.0029(12) -0.0008(13)
C31 0.0330(17) 0.0365(18) 0.0344(18) 0.0003(14) -0.0043(14) -0.0172(15)
C32 0.0410(18) 0.0349(18) 0.0237(16) -0.0037(13) -0.0010(14) -0.0075(15)
C33 0.0243(16) 0.0255(16) 0.0375(19) 0.0055(14) 0.0004(14) -0.0052(13)
C34 0.0281(15) 0.0269(16) 0.0298(16) 0.0061(13) -0.0124(13) -0.0039(13)
C35 0.0291(17) 0.0341(19) 0.054(2) 0.0079(16) -0.0099(16) -0.0055(15)
C36 0.042(2) 0.0251(17) 0.059(2) 0.0095(16) -0.0141(17) -0.0045(15)
C37 0.0328(17) 0.0303(18) 0.0390(19) 0.0002(14) -0.0122(15) 0.0018(14)
C38 0.0260(16) 0.0375(19) 0.0378(18) -0.0017(14) -0.0112(14) -0.0055(14)
C39 0.0281(16) 0.0255(16) 0.0385(18) 0.0042(13) -0.0129(14) -0.0058(13)
C40 0.039(2) 0.035(2) 0.051(2) 0.0006(17) -0.0128(18) 0.0099(16)
Co1 0.0249(2) 0.0361(3) 0.0224(2) 0.00442(17) -0.00251(17) -0.01437(18)
N1 0.0342(15) 0.0365(16) 0.0368(15) 0.0037(12) -0.0086(12) -0.0140(13)
N2 0.0315(14) 0.0278(14) 0.0367(15) 0.0019(11) -0.0108(12) -0.0104(11)
N3 0.0334(15) 0.0327(15) 0.0379(15) 0.0016(12) -0.0081(12) -0.0152(12)
N4 0.0322(14) 0.0377(16) 0.0355(15) 0.0012(12) -0.0051(12) -0.0176(13)
O1 0.0336(14) 0.080(2) 0.0392(14) -0.0086(13) 0.0122(11) -0.0167(13)
O2 0.089(2) 0.0426(15) 0.0217(12) 0.0065(11) 0.0073(13) -0.0105(14)
O3 0.0323(13) 0.0685(19) 0.0489(16) -0.0092(13) 0.0043(12) 0.0134(13)
O4 0.0620(18) 0.0562(18) 0.0577(18) 0.0190(15) 0.0013(14) 0.0298(14)
O5 0.0447(16) 0.0495(18) 0.098(2) 0.0309(17) 0.0001(16) 0.0177(13)
O6 0.0381(15) 0.0522(17) 0.079(2) 0.0100(15) 0.0007(14) 0.0100(13)
O7 0.0255(12) 0.0592(16) 0.0635(17) 0.0222(13) -0.0138(11) -0.0168(11)
O8 0.0423(13) 0.0540(15) 0.0313(13) -0.0126(11) 0.0097(11) -0.0259(12)

loop_
_atom_type_symbol
_atom_type_description
_atom_type_scat_dispersion_real
_atom_type_scat_dispersion_imag
_atom_type_scat_source
C C 0.0033 0.0016 'International Tables Vol C Tables 4.2.6.8 and 6.1.1.4'
H H 0.0000 0.0000 'International Tables Vol C Tables 4.2.6.8 and 6.1.1.4'
N N 0.0061 0.0033 'International Tables Vol C Tables 4.2.6.8 and 6.1.1.4'
O O 0.0106 0.0060 'International Tables Vol C Tables 4.2.6.8 and 6.1.1.4'
Co Co 0.3494 0.9721 'International Tables Vol C Tables 4.2.6.8 and 6.1.1.4'

loop_
_geom_angle_atom_site_label_1
_geom_angle_atom_site_label_2
_geom_angle_atom_site_label_3
_geom_angle
_geom_angle_site_symmetry_1
_geom_angle_site_symmetry_3
N1 C1 N2 112.3(3) . .
N1 C1 H1 123.8 . .
N2 C1 H1 123.8 . .
C3 C2 N2 105.4(3) . .
C3 C2 H2 127.3 . .
N2 C2 H2 127.3 . .
C2 C3 N1 111.3(3) . .
C2 C3 H3 124.4 . .
N1 C3 H3 124.4 . .
C5 C4 C9 120.5(3) . .
C5 C4 N2 120.5(3) . .
C9 C4 N2 119.0(3) . .
C4 C5 C6 119.3(3) . .
C4 C5 H5 120.3 . .
C6 C5 H5 120.3 . .
C5 C6 C7 121.7(3) . .
C5 C6 H6 119.1 . .
C7 C6 H6 119.1 . .
C8 C7 C6 117.4(3) . .
C8 C7 C10 120.1(3) . .
C6 C7 C10 122.5(3) . .
C7 C8 C9 121.2(3) . .
C7 C8 H8 119.4 . .
C9 C8 H8 119.4 . .
C4 C9 C8 119.8(3) . .
C4 C9 H9 120.1 . .
C8 C9 H9 120.1 . .
C15 C10 C11 117.9(3) . .
C15 C10 C7 120.6(3) . .
C11 C10 C7 121.6(3) . .
C10 C11 C12 121.3(3) . .
C10 C11 H11 119.4 . .
C12 C11 H11 119.4 . .
C11 C12 C13 120.1(3) . .
C11 C12 H12 120.0 . .
C13 C12 H12 120.0 . .
C14 C13 C12 120.1(3) . .
C14 C13 N3 119.4(3) . .
C12 C13 N3 120.5(3) . .
C13 C14 C15 119.1(3) . .
C13 C14 H14 120.4 . .
C15 C14 H14 120.4 . .
C10 C15 C14 121.5(3) . .
C10 C15 H15 119.3 . .
C14 C15 H15 119.3 . .
C17 C16 N3 106.4(3) . .
C17 C16 H16 126.8 . .
N3 C16 H16 126.8 . .
C16 C17 N4 110.5(3) . .
C16 C17 H17 124.8 . .
N4 C17 H17 124.8 . .
N4 C18 N3 112.2(3) . .
N4 C18 H18 123.9 . .
N3 C18 H18 123.9 . .
O2 C19 O1 123.3(3) . .
O2 C19 C20 114.9(3) . .
O1 C19 C20 121.8(3) . .
C21 C20 C25 118.2(3) . .
C21 C20 C19 114.5(3) . .
C25 C20 C19 127.2(3) . .
C20 C21 C22 124.7(3) . .
C20 C21 H21 117.6 . .
C22 C21 H21 117.6 . .
C21 C22 C23 116.7(3) . .
C21 C22 C34 117.8(3) . .
C23 C22 C34 125.4(2) . .
C24 C23 C22 119.1(3) . .
C24 C23 C27 117.7(3) . .
C22 C23 C27 123.0(2) . .
C23 C24 C25 123.9(3) . .
C23 C24 H24 118.0 . .
C25 C24 H24 118.0 . .
C24 C25 C20 117.3(3) . .
C24 C25 C26 114.1(3) . .
C20 C25 C26 128.6(3) . .
O4 C26 O3 119.9(3) . .
O4 C26 C25 119.1(3) . .
O3 C26 C25 121.0(3) . .
C32 C27 C28 118.6(3) . .
C32 C27 C23 119.2(3) . .
C28 C27 C23 122.2(3) . .
C29 C28 C27 119.5(3) . .
C29 C28 H28 120.3 . .
C27 C28 H28 120.3 . .
C30 C29 C28 121.5(3) . .
C30 C29 H29 119.3 . .
C28 C29 H29 119.3 . .
C29 C30 C31 118.9(3) . .
C29 C30 C33 121.4(3) . .
C31 C30 C33 119.4(3) . .
C30 C31 C32 119.5(3) . .
C30 C31 H31 120.2 . .
C32 C31 H31 120.2 . .
C27 C32 C31 121.6(3) . .
C27 C32 H32 119.2 . .
C31 C32 H32 119.2 . .
O7 C33 O8 123.4(3) . .
O7 C33 C30 117.4(3) . .
O8 C33 C30 119.1(3) . .
C39 C34 C35 118.1(3) . .
C39 C34 C22 122.4(3) . .
C35 C34 C22 119.4(3) . .
C36 C35 C34 121.1(3) . .
C36 C35 H35 119.4 . .
C34 C35 H35 119.4 . .
C37 C36 C35 120.6(3) . .
C37 C36 H36 119.7 . .
C35 C36 H36 119.7 . .
C36 C37 C38 118.9(3) . .
C36 C37 C40 122.2(3) . .
C38 C37 C40 118.9(3) . .
C39 C38 C37 120.4(3) . .
C39 C38 H38 119.8 . .
C37 C38 H38 119.8 . .
C38 C39 C34 120.9(3) . .
C38 C39 H39 119.6 . .
C34 C39 H39 119.6 . .
O6 C40 O5 124.3(3) . .
O6 C40 C37 122.7(3) . .
O5 C40 C37 113.0(3) . .
O2 Co1 O7 103.03(11) . 2_557
O2 Co1 O8 129.58(11) . 1_654
O7 Co1 O8 126.17(10) 2_557 1_654
O2 Co1 N4 89.15(10) . 1_445
O7 Co1 N4 94.38(10) 2_557 1_445
O8 Co1 N4 96.64(10) 1_654 1_445
O2 Co1 N1 84.20(10) . .
O7 Co1 N1 88.37(10) 2_557 .
O8 Co1 N1 86.67(9) 1_654 .
N4 Co1 N1 173.23(10) 1_445 .
C1 N1 C3 104.5(3) . .
C1 N1 Co1 128.4(2) . .
C3 N1 Co1 124.8(2) . .
C1 N2 C2 106.4(3) . .
C1 N2 C4 126.6(3) . .
C2 N2 C4 126.9(3) . .
C18 N3 C16 106.6(3) . .
C18 N3 C13 126.1(3) . .
C16 N3 C13 127.3(3) . .
C18 N4 C17 104.3(3) . .
C18 N4 Co1 127.5(2) . 1_665
C17 N4 Co1 127.8(2) . 1_665
C19 O2 Co1 124.3(2) . .
C26 O3 H3A 109.5 . .
C40 O5 H5A 109.5 . .
C33 O7 Co1 147.6(2) . 2_557
C33 O8 Co1 112.4(2) . 1_456

loop_
_geom_bond_atom_site_label_1
_geom_bond_atom_site_label_2
_geom_bond_distance
_geom_bond_site_symmetry_2
C1 N1 1.307(4) .
C1 N2 1.350(4) .
C1 H1 0.9300 .
C2 C3 1.342(5) .
C2 N2 1.381(4) .
C2 H2 0.9300 .
C3 N1 1.373(4) .
C3 H3 0.9300 .
C4 C5 1.382(4) .
C4 C9 1.375(4) .
C4 N2 1.431(4) .
C5 C6 1.378(4) .
C5 H5 0.9300 .
C6 C7 1.388(4) .
C6 H6 0.9300 .
C7 C8 1.402(4) .
C7 C10 1.473(4) .
C8 C9 1.375(4) .
C8 H8 0.9300 .
C9 H9 0.9300 .
C10 C15 1.382(5) .
C10 C11 1.396(4) .
C11 C12 1.379(4) .
C11 H11 0.9300 .
C12 C13 1.385(4) .
C12 H12 0.9300 .
C13 C14 1.379(4) .
C13 N3 1.445(4) .
C14 C15 1.404(4) .
C14 H14 0.9300 .
C15 H15 0.9300 .
C16 C17 1.341(5) .
C16 N3 1.365(4) .
C16 H16 0.9300 .
C17 N4 1.369(4) .
C17 H17 0.9300 .
C18 N4 1.323(4) .
C18 N3 1.335(4) .
C18 H18 0.9300 .
C19 O2 1.244(4) .
C19 O1 1.251(4) .
C19 C20 1.529(4) .
C20 C21 1.384(4) .
C20 C25 1.409(4) .
C21 C22 1.392(4) .
C21 H21 0.9300 .
C22 C23 1.403(4) .
C22 C34 1.499(4) .
C23 C24 1.384(4) .
C23 C27 1.490(4) .
C24 C25 1.393(4) .
C24 H24 0.9300 .
C25 C26 1.508(4) .
C26 O4 1.209(4) .
C26 O3 1.291(4) .
C27 C32 1.384(4) .
C27 C28 1.393(4) .
C28 C29 1.390(4) .
C28 H28 0.9300 .
C29 C30 1.376(4) .
C29 H29 0.9300 .
C30 C31 1.393(4) .
C30 C33 1.499(4) .
C31 C32 1.381(4) .
C31 H31 0.9300 .
C32 H32 0.9300 .
C33 O7 1.246(4) .
C33 O8 1.252(4) .
C34 C39 1.387(4) .
C34 C35 1.393(4) .
C35 C36 1.378(4) .
C35 H35 0.9300 .
C36 C37 1.378(4) .
C36 H36 0.9300 .
C37 C38 1.393(4) .
C37 C40 1.493(4) .
C38 C39 1.382(4) .
C38 H38 0.9300 .
C39 H39 0.9300 .
C40 O6 1.218(4) .
C40 O5 1.312(4) .
Co1 O2 1.994(2) .
Co1 O7 2.031(2) 2_557
Co1 O8 2.045(2) 1_654
Co1 N4 2.106(3) 1_445
Co1 N1 2.112(3) .
N4 Co1 2.106(3) 1_665
O3 H3A 0.8200 .
O5 H5A 0.8200 .
O7 Co1 2.031(2) 2_557
O8 Co1 2.045(2) 1_456
